data_4315673
loop_
_publ_author_name
'Justin J. Wilson'
'Juliana Fedoce Lopes'
'Stephen J. Lippard'

_publ_contact_author_address
;Department of Chemisry
Massachusetts Institute of Technology
Cambridge, MA 02139
;
_publ_contact_author_email lippard@mit.edu
_publ_contact_author_name 'Stephen J. Lippard'
_publ_contact_author_phone 617-253-1892
_publ_section_title
;
 Synthesis, Characterization, and Photophysical Properties of Three
 Platinum(II) Complexes Bearing Fluorescent Analogues of the
 Di-2-pyridylmethane Ligand
;
_journal_name_full 'Inorganic Chemistry'
_journal_page_first 5303
_journal_page_last 5315
_journal_paper_doi 10.1021/ic100411p
_journal_volume 49
_journal_year 2010
_chemical_formula_sum 'C23 H22 N4 O2 S'
_chemical_formula_weight 418.51
_chemical_name_common Ds-dpm
_chemical_name_systematic
; 
 ? 
;
_space_group_IT_number 61
_symmetry_cell_setting orthorhombic
_symmetry_space_group_name_Hall '-P 2ac 2ab'
_symmetry_space_group_name_H-M 'P b c a'
_atom_sites_solution_hydrogens geom
_atom_sites_solution_primary direct
_atom_sites_solution_secondary difmap
_audit_creation_method SHELXL-97
_cell_angle_alpha 90.00
_cell_angle_beta 90.00
_cell_angle_gamma 90.00
_cell_formula_units_Z 8
_cell_length_a 10.4517(9)
_cell_length_b 15.8232(13)
_cell_length_c 24.852(2)
_cell_measurement_reflns_used 9907
_cell_measurement_temperature 110(2)
_cell_measurement_theta_max 30.07
_cell_measurement_theta_min 2.48
_cell_volume 4110.0(6)
_computing_cell_refinement 'Bruker SMART'
_computing_data_collection 'Bruker SMART'
_computing_data_reduction 'Bruker SAINT'
_computing_molecular_graphics 'Bruker SHELXTL'
_computing_publication_material 'Bruker SHELXTL'
_computing_structure_refinement 'SHELXL-97 (Sheldrick, 1997)'
_computing_structure_solution 'SHELXS-97 (Sheldrick, 1990)'
_diffrn_ambient_temperature 110(2)
_diffrn_measured_fraction_theta_full 1.000
_diffrn_measured_fraction_theta_max 1.000
_diffrn_measurement_device_type 'CCD area detector'
_diffrn_measurement_method 'phi and omega scans'
_diffrn_radiation_monochromator graphite
_diffrn_radiation_source 'fine-focus sealed tube'
_diffrn_radiation_type MoK\a
_diffrn_radiation_wavelength 0.71073
_diffrn_reflns_av_R_equivalents 0.0746
_diffrn_reflns_av_sigmaI/netI 0.0459
_diffrn_reflns_limit_h_max 13
_diffrn_reflns_limit_h_min -13
_diffrn_reflns_limit_k_max 19
_diffrn_reflns_limit_k_min -19
_diffrn_reflns_limit_l_max 31
_diffrn_reflns_limit_l_min -31
_diffrn_reflns_number 55468
_diffrn_reflns_theta_full 26.37
_diffrn_reflns_theta_max 26.37
_diffrn_reflns_theta_min 1.64
_exptl_absorpt_coefficient_mu 0.186
_exptl_absorpt_correction_T_max 0.9853
_exptl_absorpt_correction_T_min 0.9817
_exptl_absorpt_correction_type multi-scan
_exptl_absorpt_process_details 'Blessing, 1995'
_exptl_crystal_colour yellow
_exptl_crystal_density_diffrn 1.353
_exptl_crystal_density_meas ?
_exptl_crystal_density_method 'not measured'
_exptl_crystal_description block
_exptl_crystal_F_000 1760
_exptl_crystal_size_max 0.10
_exptl_crystal_size_mid 0.10
_exptl_crystal_size_min 0.08
_refine_diff_density_max 0.312
_refine_diff_density_min -0.378
_refine_diff_density_rms 0.044
_refine_ls_extinction_method none
_refine_ls_goodness_of_fit_ref 1.033
_refine_ls_hydrogen_treatment mixed
_refine_ls_matrix_type full
_refine_ls_number_parameters 276
_refine_ls_number_reflns 4194
_refine_ls_number_restraints 0
_refine_ls_restrained_S_all 1.033
_refine_ls_R_factor_all 0.0441
_refine_ls_R_factor_gt 0.0353
_refine_ls_shift/su_max 0.001
_refine_ls_shift/su_mean 0.000
_refine_ls_structure_factor_coef Fsqd
_refine_ls_weighting_details 'calc w=1/[\s^2^(Fo^2^)+(0.0251P)^2^+2.2798P] where P=(Fo^2^+2Fc^2^)/3'
_refine_ls_weighting_scheme calc
_refine_ls_wR_factor_gt 0.0886
_refine_ls_wR_factor_ref 0.0945
_reflns_number_gt 3512
_reflns_number_total 4194
_reflns_threshold_expression >2sigma(I)
_cod_data_source_file ic100411p_si_002_1.cif
_cod_data_source_block Ds-dpm
_cod_depositor_comments
;
The following automatic conversions were performed:

'_symmetry_cell_setting' value 'Orthorhombic' changed to
'orthorhombic' according to the built-in table from CIF Core
dictionary named 'cif_core.dic' version 2.4.1 from 2010-06-29.

Automatic conversion script
Id: cif_fix_values 1646 2011-03-28 12:23:43Z adriana 

The following automatic conversions were performed:

'_exptl_crystal_density_meas' value 'not measured' was changed to '?'
- the value is perceived as not measured.

Automatic conversion script
Id: cif_fix_values 3008 2015-01-20 13:52:24Z robertas 
;
_cod_original_cell_volume 4109.9(6)
_cod_database_code 4315673

loop_
_symmetry_equiv_pos_as_xyz
'x, y, z'
'-x+1/2, -y, z+1/2'
'-x, y+1/2, -z+1/2'
'x+1/2, -y+1/2, -z'
'-x, -y, -z'
'x-1/2, y, -z-1/2'
'x, -y-1/2, z-1/2'
'-x-1/2, y-1/2, z'

loop_
_atom_site_label
_atom_site_type_symbol
_atom_site_fract_x
_atom_site_fract_y
_atom_site_fract_z
_atom_site_U_iso_or_equiv
_atom_site_adp_type
_atom_site_occupancy
_atom_site_symmetry_multiplicity
_atom_site_calc_flag
_atom_site_refinement_flags
_atom_site_disorder_assembly
_atom_site_disorder_group
S1 S 0.53087(4) 0.05285(2) 0.395208(14) 0.02102(11) Uani 1 1 d . . .
O1 O 0.59834(10) 0.08652(7) 0.34986(4) 0.0269(3) Uani 1 1 d . . .
O2 O 0.60016(10) 0.03495(7) 0.44371(4) 0.0271(3) Uani 1 1 d . . .
N3 N 0.42155(13) 0.12255(8) 0.41070(5) 0.0229(3) Uani 1 1 d . . .
H3N H 0.3771(17) 0.1365(11) 0.3802(7) 0.027 Uiso 1 1 d . . .
N1 N 0.22220(12) 0.16250(9) 0.52961(5) 0.0270(3) Uani 1 1 d . . .
N2 N 0.16958(13) 0.10426(9) 0.38451(5) 0.0266(3) Uani 1 1 d . . .
N4 N 0.14157(13) -0.19981(9) 0.26872(5) 0.0289(3) Uani 1 1 d . . .
C1 C 0.21286(16) 0.22180(12) 0.56791(7) 0.0317(4) Uani 1 1 d . . .
H1A H 0.1485 0.2149 0.5945 0.038 Uiso 1 1 calc R . .
C2 C 0.29032(16) 0.29223(11) 0.57134(6) 0.0292(4) Uani 1 1 d . . .
H2 H 0.2805 0.3319 0.5997 0.035 Uiso 1 1 calc R . .
C3 C 0.38231(16) 0.30310(10) 0.53231(6) 0.0274(4) Uani 1 1 d . . .
H3 H 0.4367 0.3512 0.5329 0.033 Uiso 1 1 calc R . .
C4 C 0.39434(15) 0.24286(10) 0.49215(6) 0.0249(3) Uani 1 1 d . . .
H4 H 0.4568 0.2491 0.4647 0.030 Uiso 1 1 calc R . .
C5 C 0.31374(14) 0.17336(10) 0.49273(6) 0.0209(3) Uani 1 1 d . . .
C6 C 0.33145(14) 0.09932(10) 0.45393(6) 0.0212(3) Uani 1 1 d . . .
H6 H 0.3709 0.0519 0.4747 0.025 Uiso 1 1 calc R . .
C7 C 0.20682(15) 0.06663(9) 0.43001(6) 0.0214(3) Uani 1 1 d . . .
C8 C 0.14079(16) 0.00033(10) 0.45342(6) 0.0263(3) Uani 1 1 d . . .
H8 H 0.1710 -0.0252 0.4856 0.032 Uiso 1 1 calc R . .
C9 C 0.02958(16) -0.02813(11) 0.42889(7) 0.0302(4) Uani 1 1 d . . .
H9 H -0.0185 -0.0730 0.4443 0.036 Uiso 1 1 calc R . .
C10 C -0.00995(16) 0.01005(11) 0.38160(7) 0.0300(4) Uani 1 1 d . . .
H10 H -0.0854 -0.0082 0.3637 0.036 Uiso 1 1 calc R . .
C11 C 0.06289(17) 0.07524(11) 0.36108(7) 0.0308(4) Uani 1 1 d . . .
H11 H 0.0358 0.1010 0.3285 0.037 Uiso 1 1 calc R . .
C12 C 0.44646(14) -0.04000(9) 0.37675(6) 0.0207(3) Uani 1 1 d . . .
C13 C 0.44958(15) -0.10537(10) 0.41294(6) 0.0241(3) Uani 1 1 d . . .
H13 H 0.4998 -0.1008 0.4447 0.029 Uiso 1 1 calc R . .
C14 C 0.37859(15) -0.17918(10) 0.40312(6) 0.0261(3) Uani 1 1 d . . .
H14 H 0.3827 -0.2250 0.4277 0.031 Uiso 1 1 calc R . .
C15 C 0.30407(15) -0.18514(10) 0.35843(6) 0.0239(3) Uani 1 1 d . . .
H15 H 0.2573 -0.2356 0.3520 0.029 Uiso 1 1 calc R . .
C16 C 0.29473(14) -0.11742(10) 0.32113(6) 0.0216(3) Uani 1 1 d . . .
C21 C 0.36956(14) -0.04319(9) 0.32910(6) 0.0198(3) Uani 1 1 d . . .
C20 C 0.36362(15) 0.02219(10) 0.28974(6) 0.0245(3) Uani 1 1 d . . .
H20 H 0.4136 0.0719 0.2941 0.029 Uiso 1 1 calc R . .
C19 C 0.28634(15) 0.01358(11) 0.24591(6) 0.0275(4) Uani 1 1 d . . .
H19 H 0.2827 0.0578 0.2201 0.033 Uiso 1 1 calc R . .
C18 C 0.21201(15) -0.05920(11) 0.23803(6) 0.0273(4) Uani 1 1 d . . .
H18 H 0.1594 -0.0636 0.2070 0.033 Uiso 1 1 calc R . .
C17 C 0.21446(14) -0.12416(10) 0.27462(6) 0.0241(3) Uani 1 1 d . . .
C22 C 0.1170(2) -0.22473(13) 0.21318(8) 0.0433(5) Uani 1 1 d . . .
H22A H 0.0554 -0.1856 0.1970 0.065 Uiso 1 1 calc R . .
H22B H 0.0819 -0.2822 0.2125 0.065 Uiso 1 1 calc R . .
H22C H 0.1971 -0.2232 0.1927 0.065 Uiso 1 1 calc R . .
C23 C 0.02448(17) -0.19979(12) 0.30106(8) 0.0380(4) Uani 1 1 d . . .
H23A H 0.0451 -0.1839 0.3382 0.057 Uiso 1 1 calc R . .
H23B H -0.0136 -0.2564 0.3006 0.057 Uiso 1 1 calc R . .
H23C H -0.0364 -0.1590 0.2860 0.057 Uiso 1 1 calc R . .

loop_
_atom_site_aniso_label
_atom_site_aniso_U_11
_atom_site_aniso_U_22
_atom_site_aniso_U_33
_atom_site_aniso_U_23
_atom_site_aniso_U_13
_atom_site_aniso_U_12
S1 0.0197(2) 0.0219(2) 0.02153(19) -0.00371(14) 0.00116(14) -0.00309(15)
O1 0.0252(6) 0.0300(6) 0.0255(5) -0.0034(5) 0.0045(5) -0.0058(5)
O2 0.0241(6) 0.0308(6) 0.0266(6) -0.0032(5) -0.0047(5) -0.0035(5)
N3 0.0259(7) 0.0212(7) 0.0215(6) -0.0007(5) 0.0033(5) -0.0009(5)
N1 0.0214(7) 0.0343(8) 0.0252(7) -0.0056(6) 0.0017(5) -0.0015(6)
N2 0.0296(7) 0.0226(7) 0.0276(7) 0.0018(5) -0.0018(6) 0.0022(6)
N4 0.0271(7) 0.0270(7) 0.0326(7) -0.0066(6) -0.0052(6) -0.0034(6)
C1 0.0234(8) 0.0452(11) 0.0264(8) -0.0100(7) 0.0018(7) 0.0020(7)
C2 0.0281(9) 0.0320(9) 0.0276(8) -0.0092(7) -0.0060(7) 0.0095(7)
C3 0.0340(9) 0.0188(8) 0.0295(8) -0.0015(6) -0.0059(7) 0.0025(7)
C4 0.0291(8) 0.0232(8) 0.0225(7) 0.0006(6) 0.0015(6) 0.0003(7)
C5 0.0195(7) 0.0224(8) 0.0210(7) -0.0001(6) -0.0030(6) 0.0029(6)
C6 0.0228(8) 0.0204(8) 0.0204(7) 0.0000(6) 0.0025(6) -0.0013(6)
C7 0.0240(8) 0.0201(8) 0.0201(7) -0.0049(6) 0.0033(6) 0.0017(6)
C8 0.0299(9) 0.0270(9) 0.0219(7) 0.0005(6) -0.0005(6) -0.0044(7)
C9 0.0323(9) 0.0278(9) 0.0305(8) -0.0032(7) 0.0028(7) -0.0088(7)
C10 0.0253(8) 0.0314(9) 0.0334(9) -0.0090(7) -0.0051(7) -0.0008(7)
C11 0.0330(9) 0.0307(9) 0.0287(8) 0.0010(7) -0.0065(7) 0.0060(7)
C12 0.0198(7) 0.0195(8) 0.0228(7) -0.0033(6) 0.0006(6) -0.0008(6)
C13 0.0230(8) 0.0256(8) 0.0236(7) 0.0003(6) -0.0031(6) 0.0009(6)
C14 0.0266(8) 0.0221(8) 0.0295(8) 0.0049(6) -0.0015(7) 0.0002(7)
C15 0.0212(8) 0.0190(8) 0.0314(8) -0.0008(6) -0.0004(6) -0.0012(6)
C16 0.0197(7) 0.0231(8) 0.0219(7) -0.0028(6) 0.0015(6) 0.0013(6)
C21 0.0192(7) 0.0204(8) 0.0198(7) -0.0021(6) 0.0019(6) 0.0024(6)
C20 0.0258(8) 0.0232(8) 0.0246(8) -0.0002(6) 0.0016(6) -0.0025(7)
C19 0.0300(9) 0.0303(9) 0.0220(7) 0.0042(7) -0.0012(6) 0.0021(7)
C18 0.0252(8) 0.0340(9) 0.0228(8) -0.0023(6) -0.0046(6) 0.0020(7)
C17 0.0198(8) 0.0255(8) 0.0268(8) -0.0062(6) -0.0006(6) 0.0026(6)
C22 0.0469(11) 0.0406(11) 0.0425(11) -0.0130(9) -0.0158(9) -0.0043(9)
C23 0.0282(9) 0.0350(10) 0.0509(11) 0.0001(8) -0.0020(8) -0.0058(8)

loop_
_atom_type_symbol
_atom_type_description
_atom_type_scat_dispersion_real
_atom_type_scat_dispersion_imag
_atom_type_scat_source
C C 0.0033 0.0016 'International Tables Vol C Tables 4.2.6.8 and 6.1.1.4'
H H 0.0000 0.0000 'International Tables Vol C Tables 4.2.6.8 and 6.1.1.4'
N N 0.0061 0.0033 'International Tables Vol C Tables 4.2.6.8 and 6.1.1.4'
O O 0.0106 0.0060 'International Tables Vol C Tables 4.2.6.8 and 6.1.1.4'
S S 0.1246 0.1234 'International Tables Vol C Tables 4.2.6.8 and 6.1.1.4'

loop_
_geom_angle_atom_site_label_1
_geom_angle_atom_site_label_2
_geom_angle_atom_site_label_3
_geom_angle
_geom_angle_site_symmetry_1
_geom_angle_site_symmetry_3
_geom_angle_publ_flag
O1 S1 O2 119.08(7) . . ?
O1 S1 N3 106.17(7) . . ?
O2 S1 N3 106.76(7) . . ?
O1 S1 C12 110.45(7) . . ?
O2 S1 C12 107.75(7) . . ?
N3 S1 C12 105.79(7) . . ?
C6 N3 S1 116.73(10) . . ?
C6 N3 H3N 109.8(11) . . ?
S1 N3 H3N 108.8(11) . . ?
C5 N1 C1 116.70(14) . . ?
C7 N2 C11 117.25(14) . . ?
C17 N4 C22 114.73(14) . . ?
C17 N4 C23 112.94(13) . . ?
C22 N4 C23 111.85(14) . . ?
N1 C1 C2 124.51(15) . . ?
N1 C1 H1A 117.7 . . ?
C2 C1 H1A 117.7 . . ?
C3 C2 C1 117.85(15) . . ?
C3 C2 H2 121.1 . . ?
C1 C2 H2 121.1 . . ?
C2 C3 C4 119.01(16) . . ?
C2 C3 H3 120.5 . . ?
C4 C3 H3 120.5 . . ?
C5 C4 C3 118.90(15) . . ?
C5 C4 H4 120.6 . . ?
C3 C4 H4 120.6 . . ?
N1 C5 C4 123.00(14) . . ?
N1 C5 C6 114.89(13) . . ?
C4 C5 C6 121.89(13) . . ?
N3 C6 C7 110.27(12) . . ?
N3 C6 C5 110.22(12) . . ?
C7 C6 C5 113.77(12) . . ?
N3 C6 H6 107.4 . . ?
C7 C6 H6 107.4 . . ?
C5 C6 H6 107.4 . . ?
N2 C7 C8 123.26(15) . . ?
N2 C7 C6 115.37(13) . . ?
C8 C7 C6 121.33(14) . . ?
C7 C8 C9 118.62(15) . . ?
C7 C8 H8 120.7 . . ?
C9 C8 H8 120.7 . . ?
C10 C9 C8 118.77(16) . . ?
C10 C9 H9 120.6 . . ?
C8 C9 H9 120.6 . . ?
C11 C10 C9 118.38(15) . . ?
C11 C10 H10 120.8 . . ?
C9 C10 H10 120.8 . . ?
N2 C11 C10 123.72(16) . . ?
N2 C11 H11 118.1 . . ?
C10 C11 H11 118.1 . . ?
C13 C12 C21 121.95(14) . . ?
C13 C12 S1 116.31(12) . . ?
C21 C12 S1 121.48(11) . . ?
C12 C13 C14 120.03(14) . . ?
C12 C13 H13 120.0 . . ?
C14 C13 H13 120.0 . . ?
C15 C14 C13 120.14(15) . . ?
C15 C14 H14 119.9 . . ?
C13 C14 H14 119.9 . . ?
C14 C15 C16 121.33(14) . . ?
C14 C15 H15 119.3 . . ?
C16 C15 H15 119.3 . . ?
C15 C16 C21 119.58(13) . . ?
C15 C16 C17 120.72(14) . . ?
C21 C16 C17 119.67(14) . . ?
C16 C21 C20 118.63(13) . . ?
C16 C21 C12 116.87(13) . . ?
C20 C21 C12 124.50(14) . . ?
C19 C20 C21 120.13(15) . . ?
C19 C20 H20 119.9 . . ?
C21 C20 H20 119.9 . . ?
C20 C19 C18 121.45(15) . . ?
C20 C19 H19 119.3 . . ?
C18 C19 H19 119.3 . . ?
C17 C18 C19 120.79(14) . . ?
C17 C18 H18 119.6 . . ?
C19 C18 H18 119.6 . . ?
C18 C17 N4 123.39(14) . . ?
C18 C17 C16 119.33(14) . . ?
N4 C17 C16 117.27(14) . . ?
N4 C22 H22A 109.5 . . ?
N4 C22 H22B 109.5 . . ?
H22A C22 H22B 109.5 . . ?
N4 C22 H22C 109.5 . . ?
H22A C22 H22C 109.5 . . ?
H22B C22 H22C 109.5 . . ?
N4 C23 H23A 109.5 . . ?
N4 C23 H23B 109.5 . . ?
H23A C23 H23B 109.5 . . ?
N4 C23 H23C 109.5 . . ?
H23A C23 H23C 109.5 . . ?
H23B C23 H23C 109.5 . . ?

loop_
_geom_bond_atom_site_label_1
_geom_bond_atom_site_label_2
_geom_bond_distance
_geom_bond_site_symmetry_2
_geom_bond_publ_flag
S1 O1 1.4322(11) . ?
S1 O2 1.4343(11) . ?
S1 N3 1.6341(14) . ?
S1 C12 1.7741(15) . ?
N3 C6 1.4752(18) . ?
N3 H3N 0.916(18) . ?
N1 C5 1.3360(19) . ?
N1 C1 1.340(2) . ?
N2 C7 1.336(2) . ?
N2 C11 1.339(2) . ?
N4 C17 1.426(2) . ?
N4 C22 1.458(2) . ?
N4 C23 1.464(2) . ?
C1 C2 1.380(2) . ?
C1 H1A 0.9500 . ?
C2 C3 1.376(2) . ?
C2 H2 0.9500 . ?
C3 C4 1.386(2) . ?
C3 H3 0.9500 . ?
C4 C5 1.385(2) . ?
C4 H4 0.9500 . ?
C5 C6 1.529(2) . ?
C6 C7 1.522(2) . ?
C6 H6 1.0000 . ?
C7 C8 1.384(2) . ?
C8 C9 1.388(2) . ?
C8 H8 0.9500 . ?
C9 C10 1.384(2) . ?
C9 H9 0.9500 . ?
C10 C11 1.380(2) . ?
C10 H10 0.9500 . ?
C11 H11 0.9500 . ?
C12 C13 1.371(2) . ?
C12 C21 1.432(2) . ?
C13 C14 1.405(2) . ?
C13 H13 0.9500 . ?
C14 C15 1.360(2) . ?
C14 H14 0.9500 . ?
C15 C16 1.420(2) . ?
C15 H15 0.9500 . ?
C16 C21 1.425(2) . ?
C16 C17 1.432(2) . ?
C21 C20 1.425(2) . ?
C20 C19 1.363(2) . ?
C20 H20 0.9500 . ?
C19 C18 1.403(2) . ?
C19 H19 0.9500 . ?
C18 C17 1.373(2) . ?
C18 H18 0.9500 . ?
C22 H22A 0.9800 . ?
C22 H22B 0.9800 . ?
C22 H22C 0.9800 . ?
C23 H23A 0.9800 . ?
C23 H23B 0.9800 . ?
C23 H23C 0.9800 . ?

loop_
_geom_torsion_atom_site_label_1
_geom_torsion_atom_site_label_2
_geom_torsion_atom_site_label_3
_geom_torsion_atom_site_label_4
_geom_torsion
_geom_torsion_site_symmetry_1
_geom_torsion_site_symmetry_2
_geom_torsion_site_symmetry_3
_geom_torsion_site_symmetry_4
_geom_torsion_publ_flag
O1 S1 N3 C6 175.20(10) . . . . ?
O2 S1 N3 C6 -56.78(12) . . . . ?
C12 S1 N3 C6 57.80(12) . . . . ?
C5 N1 C1 C2 0.3(2) . . . . ?
N1 C1 C2 C3 1.0(3) . . . . ?
C1 C2 C3 C4 -0.9(2) . . . . ?
C2 C3 C4 C5 -0.3(2) . . . . ?
C1 N1 C5 C4 -1.7(2) . . . . ?
C1 N1 C5 C6 173.02(14) . . . . ?
C3 C4 C5 N1 1.7(2) . . . . ?
C3 C4 C5 C6 -172.60(14) . . . . ?
S1 N3 C6 C7 -98.32(13) . . . . ?
S1 N3 C6 C5 135.24(11) . . . . ?
N1 C5 C6 N3 172.20(13) . . . . ?
C4 C5 C6 N3 -13.0(2) . . . . ?
N1 C5 C6 C7 47.74(18) . . . . ?
C4 C5 C6 C7 -137.50(15) . . . . ?
C11 N2 C7 C8 -0.1(2) . . . . ?
C11 N2 C7 C6 177.59(13) . . . . ?
N3 C6 C7 N2 -35.51(18) . . . . ?
C5 C6 C7 N2 88.92(16) . . . . ?
N3 C6 C7 C8 142.21(14) . . . . ?
C5 C6 C7 C8 -93.36(17) . . . . ?
N2 C7 C8 C9 -0.7(2) . . . . ?
C6 C7 C8 C9 -178.25(14) . . . . ?
C7 C8 C9 C10 0.9(2) . . . . ?
C8 C9 C10 C11 -0.4(2) . . . . ?
C7 N2 C11 C10 0.7(2) . . . . ?
C9 C10 C11 N2 -0.5(3) . . . . ?
O1 S1 C12 C13 138.63(12) . . . . ?
O2 S1 C12 C13 7.01(14) . . . . ?
N3 S1 C12 C13 -106.89(13) . . . . ?
O1 S1 C12 C21 -47.13(14) . . . . ?
O2 S1 C12 C21 -178.74(12) . . . . ?
N3 S1 C12 C21 67.36(13) . . . . ?
C21 C12 C13 C14 1.7(2) . . . . ?
S1 C12 C13 C14 175.92(12) . . . . ?
C12 C13 C14 C15 -1.7(2) . . . . ?
C13 C14 C15 C16 -0.7(2) . . . . ?
C14 C15 C16 C21 3.1(2) . . . . ?
C14 C15 C16 C17 -179.13(14) . . . . ?
C15 C16 C21 C20 176.85(14) . . . . ?
C17 C16 C21 C20 -0.9(2) . . . . ?
C15 C16 C21 C12 -3.0(2) . . . . ?
C17 C16 C21 C12 179.21(13) . . . . ?
C13 C12 C21 C16 0.7(2) . . . . ?
S1 C12 C21 C16 -173.25(11) . . . . ?
C13 C12 C21 C20 -179.18(15) . . . . ?
S1 C12 C21 C20 6.9(2) . . . . ?
C16 C21 C20 C19 0.8(2) . . . . ?
C12 C21 C20 C19 -179.33(15) . . . . ?
C21 C20 C19 C18 -0.5(2) . . . . ?
C20 C19 C18 C17 0.3(2) . . . . ?
C19 C18 C17 N4 -179.71(14) . . . . ?
C19 C18 C17 C16 -0.4(2) . . . . ?
C22 N4 C17 C18 29.8(2) . . . . ?
C23 N4 C17 C18 -99.99(18) . . . . ?
C22 N4 C17 C16 -149.50(15) . . . . ?
C23 N4 C17 C16 80.72(17) . . . . ?
C15 C16 C17 C18 -177.01(14) . . . . ?
C21 C16 C17 C18 0.7(2) . . . . ?
C15 C16 C17 N4 2.3(2) . . . . ?
C21 C16 C17 N4 -179.93(13) . . . . ?

loop_
_cod_related_entry_id
_cod_related_entry_database
_cod_related_entry_code
1 ChemSpider 30660993
